data_4102217
loop_
_publ_author_name
'Manuel R. Fructos'
'Eleuterio \'Alvarez'
'M. Mar D\'iaz-Requejo'
'Pedro J. P\'erez'

_publ_section_title
;
 Selective Synthesis of N-Substituted 1,2-Dihydropyridines from Furans by
 Copper-Induced Concurrent Tandem Catalysis
;
_journal_name_full 'Journal of the American Chemical Society'
_journal_page_first 4600
_journal_page_last 4607
_journal_paper_doi 10.1021/ja1006614
_journal_volume 132
_journal_year 2010
_chemical_formula_moiety 'C19 H23 N O4 S'
_chemical_formula_sum 'C19 H23 N O4 S'
_chemical_formula_weight 361.44
_chemical_name_systematic
; 
 ? 
;
_space_group_IT_number 2
_symmetry_cell_setting triclinic
_symmetry_space_group_name_Hall '-P 1'
_symmetry_space_group_name_H-M 'P -1'
_atom_sites_solution_hydrogens geom
_atom_sites_solution_primary direct
_atom_sites_solution_secondary difmap
_audit_creation_method SHELXL-97
_cell_angle_alpha 95.288(3)
_cell_angle_beta 96.482(3)
_cell_angle_gamma 102.289(3)
_cell_formula_units_Z 2
_cell_length_a 8.8803(8)
_cell_length_b 9.2429(8)
_cell_length_c 11.5508(11)
_cell_measurement_reflns_used 9004
_cell_measurement_temperature 100(2)
_cell_measurement_theta_max 30.97
_cell_measurement_theta_min 2.70
_cell_volume 913.82(14)
_computing_cell_refinement 'Bruker (2006). APEX 2. Version 2.1.'
_computing_data_collection 'Bruker (2006). APEX 2. Version 2.1.'
_computing_data_reduction 'Bruker (2006). APEX 2. Version 2.1.'
_computing_molecular_graphics 'XP, SHELXTL v. 6.14 (Bruker, 2003)'
_computing_publication_material 'XCIF, SHELXTL v. 6.14 (Bruker, 2003)'
_computing_structure_refinement 'XL, SHELXTL v. 6.14 (Bruker, 2003)'
_computing_structure_solution 'Bruker (2006). APEX 2. Version 2.1.'
_diffrn_ambient_temperature 100(2)
_diffrn_detector_area_resol_mean 8.26
_diffrn_measured_fraction_theta_full 0.980
_diffrn_measured_fraction_theta_max 0.980
_diffrn_measurement_device_type
;
 Bruker-Nonius X8kappa APEX II CCD area detector'
;
_diffrn_measurement_method 'phi and omega scans with narrow frames'
_diffrn_radiation_monochromator graphite
_diffrn_radiation_source 'fine-focus sealed tube'
_diffrn_radiation_type MoK\a
_diffrn_radiation_wavelength 0.71073
_diffrn_reflns_av_R_equivalents 0.0212
_diffrn_reflns_av_sigmaI/netI 0.0115
_diffrn_reflns_limit_h_max 12
_diffrn_reflns_limit_h_min -12
_diffrn_reflns_limit_k_max 13
_diffrn_reflns_limit_k_min -12
_diffrn_reflns_limit_l_max 16
_diffrn_reflns_limit_l_min -10
_diffrn_reflns_number 42420
_diffrn_reflns_theta_full 30.67
_diffrn_reflns_theta_max 30.67
_diffrn_reflns_theta_min 2.27
_diffrn_standards_decay_% 0
_exptl_absorpt_coefficient_mu 0.200
_exptl_absorpt_correction_T_max 0.9278
_exptl_absorpt_correction_T_min 0.9066
_exptl_absorpt_correction_type multi-scan
_exptl_absorpt_process_details
;
 SADABS, Bruker (2006). APEX 2. Version 2.1. Bruker Analytical
 X-ray Solutions, Madison, Wisconsin, USA.
;
_exptl_crystal_colour colourless
_exptl_crystal_density_diffrn 1.314
_exptl_crystal_density_method 'not measured'
_exptl_crystal_description prism
_exptl_crystal_F_000 384
_exptl_crystal_size_max 0.50
_exptl_crystal_size_mid 0.45
_exptl_crystal_size_min 0.38
_refine_diff_density_max 0.457
_refine_diff_density_min -0.365
_refine_diff_density_rms 0.055
_refine_ls_extinction_method none
_refine_ls_goodness_of_fit_ref 1.052
_refine_ls_hydrogen_treatment constr
_refine_ls_matrix_type full
_refine_ls_number_parameters 231
_refine_ls_number_reflns 5549
_refine_ls_number_restraints 0
_refine_ls_restrained_S_all 1.052
_refine_ls_R_factor_all 0.0360
_refine_ls_R_factor_gt 0.0339
_refine_ls_shift/su_max 0.001
_refine_ls_shift/su_mean 0.000
_refine_ls_structure_factor_coef Fsqd
_refine_ls_weighting_details 'calc w=1/[\s^2^(Fo^2^)+(0.0506P)^2^+0.3773P] where P=(Fo^2^+2Fc^2^)/3'
_refine_ls_weighting_scheme calc
_refine_ls_wR_factor_gt 0.0936
_refine_ls_wR_factor_ref 0.0960
_reflns_number_gt 5210
_reflns_number_total 5549
_reflns_threshold_expression >2sigma(I)
_cod_data_source_file ja1006614_si_001.cif
_cod_data_source_block COMPOUND_2
_cod_database_code 4102217

loop_
_symmetry_equiv_pos_as_xyz
'x, y, z'
'-x, -y, -z'

loop_
_atom_site_label
_atom_site_type_symbol
_atom_site_fract_x
_atom_site_fract_y
_atom_site_fract_z
_atom_site_U_iso_or_equiv
_atom_site_adp_type
_atom_site_occupancy
_atom_site_symmetry_multiplicity
_atom_site_calc_flag
_atom_site_refinement_flags
O1 O -0.14719(10) 0.10518(10) 0.11148(8) 0.03092(19) Uani 1 1 d .
C1 C -0.13829(14) 0.31261(14) 0.24953(13) 0.0338(3) Uani 1 1 d .
H1A H -0.2086 0.3466 0.1918 0.051 Uiso 1 1 calc R
H1B H -0.0548 0.3973 0.2858 0.051 Uiso 1 1 calc R
H1C H -0.1965 0.2698 0.3102 0.051 Uiso 1 1 calc R
C2 C -0.06942(11) 0.19664(11) 0.18959(9) 0.01976(18) Uani 1 1 d .
C3 C 0.10010(11) 0.20040(10) 0.21902(8) 0.01606(16) Uani 1 1 d .
C4 C 0.18105(11) 0.17162(10) 0.11884(8) 0.01573(16) Uani 1 1 d .
H4 H 0.1223 0.1193 0.0478 0.019 Uiso 1 1 calc R
C5 C 0.33602(11) 0.21698(10) 0.12440(8) 0.01475(16) Uani 1 1 d .
C6 C 0.42443(12) 0.19628(12) 0.02365(9) 0.02200(19) Uani 1 1 d .
H6A H 0.3616 0.1167 -0.0351 0.033 Uiso 1 1 calc R
H6B H 0.5218 0.1692 0.0519 0.033 Uiso 1 1 calc R
H6C H 0.4478 0.2894 -0.0118 0.033 Uiso 1 1 calc R
O1' O 0.62784(11) 0.14161(10) 0.43891(8) 0.03150(19) Uani 1 1 d .
C1' C 0.58789(19) -0.06700(18) 0.29710(16) 0.0498(4) Uani 1 1 d .
H1'1 H 0.6986 -0.0607 0.3217 0.075 Uiso 1 1 calc R
H1'2 H 0.5711 -0.0563 0.2133 0.075 Uiso 1 1 calc R
H1'3 H 0.5271 -0.1639 0.3112 0.075 Uiso 1 1 calc R
C2' C 0.53774(13) 0.05377(11) 0.36523(9) 0.02146(19) Uani 1 1 d .
C3' C 0.36858(13) 0.06217(11) 0.34180(10) 0.0242(2) Uani 1 1 d .
H3'1 H 0.3125 0.0182 0.4041 0.029 Uiso 1 1 calc R
H3'2 H 0.3208 0.0023 0.2660 0.029 Uiso 1 1 calc R
C4' C 0.34980(11) 0.22255(11) 0.33793(8) 0.01711(17) Uani 1 1 d .
H4' H 0.4054 0.2843 0.4122 0.021 Uiso 1 1 calc R
C5' C 0.17936(11) 0.22583(11) 0.32828(8) 0.01857(18) Uani 1 1 d .
C6' C 0.11579(15) 0.24596(16) 0.44225(10) 0.0321(3) Uani 1 1 d .
H6'1 H 0.1449 0.3515 0.4743 0.048 Uiso 1 1 calc R
H6'2 H 0.1588 0.1867 0.4981 0.048 Uiso 1 1 calc R
H6'3 H 0.0022 0.2128 0.4288 0.048 Uiso 1 1 calc R
S1 S 0.49902(2) 0.46436(2) 0.251417(19) 0.01415(7) Uani 1 1 d .
O2 O 0.58025(8) 0.49099(8) 0.15213(7) 0.01997(14) Uani 1 1 d .
O3 O 0.58138(8) 0.50395(8) 0.36814(6) 0.02044(14) Uani 1 1 d .
N1 N 0.42248(9) 0.28219(8) 0.23746(7) 0.01393(14) Uani 1 1 d .
C7 C 0.34213(11) 0.55282(10) 0.23908(8) 0.01492(16) Uani 1 1 d .
C8 C 0.27205(12) 0.56871(11) 0.12806(8) 0.01830(17) Uani 1 1 d .
H8 H 0.3092 0.5335 0.0593 0.022 Uiso 1 1 calc R
C9 C 0.14666(13) 0.63714(12) 0.11991(9) 0.02215(19) Uani 1 1 d .
H9 H 0.0981 0.6486 0.0447 0.027 Uiso 1 1 calc R
C10 C 0.09095(12) 0.68928(11) 0.22028(10) 0.02118(19) Uani 1 1 d .
C11 C 0.16416(12) 0.67248(11) 0.33002(9) 0.02034(18) Uani 1 1 d .
H11 H 0.1278 0.7085 0.3988 0.024 Uiso 1 1 calc R
C12 C 0.28928(11) 0.60409(11) 0.34063(8) 0.01778(17) Uani 1 1 d .
H12 H 0.3378 0.5926 0.4158 0.021 Uiso 1 1 calc R
C13 C -0.04528(15) 0.76282(15) 0.21064(12) 0.0324(3) Uani 1 1 d .
H13A H -0.0242 0.8454 0.1630 0.049 Uiso 1 1 calc R
H13B H -0.0613 0.8012 0.2892 0.049 Uiso 1 1 calc R
H13C H -0.1390 0.6897 0.1734 0.049 Uiso 1 1 calc R

loop_
_atom_site_aniso_label
_atom_site_aniso_U_11
_atom_site_aniso_U_22
_atom_site_aniso_U_33
_atom_site_aniso_U_23
_atom_site_aniso_U_13
_atom_site_aniso_U_12
O1 0.0198(4) 0.0334(4) 0.0342(4) -0.0053(3) -0.0046(3) 0.0025(3)
C1 0.0180(5) 0.0299(6) 0.0518(8) -0.0065(5) 0.0090(5) 0.0043(4)
C2 0.0156(4) 0.0200(4) 0.0231(4) 0.0048(3) 0.0039(3) 0.0010(3)
C3 0.0147(4) 0.0162(4) 0.0162(4) 0.0024(3) 0.0029(3) 0.0007(3)
C4 0.0171(4) 0.0160(4) 0.0130(4) 0.0014(3) 0.0009(3) 0.0022(3)
C5 0.0172(4) 0.0139(4) 0.0124(4) 0.0008(3) 0.0015(3) 0.0025(3)
C6 0.0222(4) 0.0243(5) 0.0178(4) -0.0025(3) 0.0074(3) 0.0013(4)
O1' 0.0318(4) 0.0342(4) 0.0268(4) -0.0035(3) -0.0107(3) 0.0142(4)
C1' 0.0413(8) 0.0379(7) 0.0630(10) -0.0228(7) 0.0264(7) -0.0046(6)
C2' 0.0307(5) 0.0183(4) 0.0160(4) 0.0079(3) 0.0023(4) 0.0050(4)
C3' 0.0283(5) 0.0177(4) 0.0233(5) 0.0083(4) -0.0064(4) 0.0003(4)
C4' 0.0189(4) 0.0181(4) 0.0128(4) 0.0046(3) -0.0002(3) 0.0009(3)
C5' 0.0187(4) 0.0210(4) 0.0142(4) 0.0030(3) 0.0040(3) -0.0006(3)
C6' 0.0293(5) 0.0468(7) 0.0161(4) 0.0012(4) 0.0089(4) -0.0022(5)
S1 0.01224(10) 0.01344(10) 0.01572(11) 0.00130(7) 0.00103(7) 0.00118(7)
O2 0.0165(3) 0.0205(3) 0.0232(3) 0.0050(3) 0.0073(3) 0.0015(3)
O3 0.0175(3) 0.0206(3) 0.0197(3) -0.0014(3) -0.0043(3) 0.0018(3)
N1 0.0151(3) 0.0126(3) 0.0132(3) 0.0018(2) 0.0010(3) 0.0016(3)
C7 0.0152(4) 0.0127(4) 0.0161(4) 0.0013(3) 0.0013(3) 0.0021(3)
C8 0.0202(4) 0.0190(4) 0.0162(4) 0.0041(3) 0.0031(3) 0.0044(3)
C9 0.0236(5) 0.0241(5) 0.0204(4) 0.0075(4) 0.0006(4) 0.0081(4)
C10 0.0199(4) 0.0179(4) 0.0272(5) 0.0049(4) 0.0034(4) 0.0064(3)
C11 0.0210(4) 0.0186(4) 0.0218(4) -0.0007(3) 0.0044(3) 0.0058(3)
C12 0.0196(4) 0.0171(4) 0.0159(4) -0.0004(3) 0.0011(3) 0.0041(3)
C13 0.0283(6) 0.0341(6) 0.0408(7) 0.0088(5) 0.0047(5) 0.0182(5)

loop_
_atom_type_symbol
_atom_type_description
_atom_type_scat_dispersion_real
_atom_type_scat_dispersion_imag
_atom_type_scat_source
C C 0.0033 0.0016 'International Tables Vol C Tables 4.2.6.8 and 6.1.1.4'
H H 0.0000 0.0000 'International Tables Vol C Tables 4.2.6.8 and 6.1.1.4'
N N 0.0061 0.0033 'International Tables Vol C Tables 4.2.6.8 and 6.1.1.4'
O O 0.0106 0.0060 'International Tables Vol C Tables 4.2.6.8 and 6.1.1.4'
S S 0.1246 0.1234 'International Tables Vol C Tables 4.2.6.8 and 6.1.1.4'

loop_
_geom_angle_atom_site_label_1
_geom_angle_atom_site_label_2
_geom_angle_atom_site_label_3
_geom_angle
C2 C1 H1A 109.5
C2 C1 H1B 109.5
H1A C1 H1B 109.5
C2 C1 H1C 109.5
H1A C1 H1C 109.5
H1B C1 H1C 109.5
O1 C2 C1 120.62(10)
O1 C2 C3 119.31(9)
C1 C2 C3 119.89(9)
C5' C3 C4 119.38(9)
C5' C3 C2 125.18(9)
C4 C3 C2 115.43(8)
C5 C4 C3 121.91(8)
C5 C4 H4 119.0
C3 C4 H4 119.0
C4 C5 N1 117.14(8)
C4 C5 C6 124.33(8)
N1 C5 C6 118.43(8)
C5 C6 H6A 109.5
C5 C6 H6B 109.5
H6A C6 H6B 109.5
C5 C6 H6C 109.5
H6A C6 H6C 109.5
H6B C6 H6C 109.5
C2' C1' H1'1 109.5
C2' C1' H1'2 109.5
H1'1 C1' H1'2 109.5
C2' C1' H1'3 109.5
H1'1 C1' H1'3 109.5
H1'2 C1' H1'3 109.5
O1' C2' C1' 121.31(12)
O1' C2' C3' 120.81(10)
C1' C2' C3' 117.86(10)
C2' C3' C4' 112.26(8)
C2' C3' H3'1 109.2
C4' C3' H3'1 109.2
C2' C3' H3'2 109.2
C4' C3' H3'2 109.2
H3'1 C3' H3'2 107.9
N1 C4' C5' 111.94(7)
N1 C4' C3' 108.47(8)
C5' C4' C3' 109.87(8)
N1 C4' H4' 108.8
C5' C4' H4' 108.8
C3' C4' H4' 108.8
C3 C5' C6' 127.56(10)
C3 C5' C4' 116.33(8)
C6' C5' C4' 115.94(9)
C5' C6' H6'1 109.5
C5' C6' H6'2 109.5
H6'1 C6' H6'2 109.5
C5' C6' H6'3 109.5
H6'1 C6' H6'3 109.5
H6'2 C6' H6'3 109.5
O3 S1 O2 120.02(5)
O3 S1 N1 106.67(4)
O2 S1 N1 106.44(4)
O3 S1 C7 108.57(4)
O2 S1 C7 107.82(4)
N1 S1 C7 106.58(4)
C5 N1 C4' 113.55(7)
C5 N1 S1 116.16(6)
C4' N1 S1 116.96(6)
C12 C7 C8 121.35(9)
C12 C7 S1 119.13(7)
C8 C7 S1 119.51(7)
C9 C8 C7 118.74(9)
C9 C8 H8 120.6
C7 C8 H8 120.6
C8 C9 C10 121.14(9)
C8 C9 H9 119.4
C10 C9 H9 119.4
C11 C10 C9 118.72(9)
C11 C10 C13 120.49(10)
C9 C10 C13 120.79(10)
C12 C11 C10 121.31(9)
C12 C11 H11 119.3
C10 C11 H11 119.3
C11 C12 C7 118.74(9)
C11 C12 H12 120.6
C7 C12 H12 120.6
C10 C13 H13A 109.5
C10 C13 H13B 109.5
H13A C13 H13B 109.5
C10 C13 H13C 109.5
H13A C13 H13C 109.5
H13B C13 H13C 109.5

loop_
_geom_bond_atom_site_label_1
_geom_bond_atom_site_label_2
_geom_bond_distance
O1 C2 1.2149(13)
C1 C2 1.4967(16)
C1 H1A 0.9800
C1 H1B 0.9800
C1 H1C 0.9800
C2 C3 1.4976(13)
C3 C5' 1.3483(13)
C3 C4 1.4626(13)
C4 C5 1.3429(13)
C4 H4 0.9500
C5 N1 1.4456(11)
C5 C6 1.4954(13)
C6 H6A 0.9800
C6 H6B 0.9800
C6 H6C 0.9800
O1' C2' 1.2108(13)
C1' C2' 1.4808(17)
C1' H1'1 0.9800
C1' H1'2 0.9800
C1' H1'3 0.9800
C2' C3' 1.5157(16)
C3' C4' 1.5307(14)
C3' H3'1 0.9900
C3' H3'2 0.9900
C4' N1 1.4841(12)
C4' C5' 1.5120(14)
C4' H4' 1.0000
C5' C6' 1.5012(14)
C6' H6'1 0.9800
C6' H6'2 0.9800
C6' H6'3 0.9800
S1 O3 1.4349(7)
S1 O2 1.4351(7)
S1 N1 1.6617(8)
S1 C7 1.7583(9)
C7 C12 1.3918(13)
C7 C8 1.3954(13)
C8 C9 1.3913(14)
C8 H8 0.9500
C9 C10 1.3961(15)
C9 H9 0.9500
C10 C11 1.3953(14)
C10 C13 1.5072(15)
C11 C12 1.3898(14)
C11 H11 0.9500
C12 H12 0.9500
C13 H13A 0.9800
C13 H13B 0.9800
C13 H13C 0.9800

loop_
_geom_torsion_atom_site_label_1
_geom_torsion_atom_site_label_2
_geom_torsion_atom_site_label_3
_geom_torsion_atom_site_label_4
_geom_torsion
O1 C2 C3 C5' -141.41(11)
C1 C2 C3 C5' 43.51(15)
O1 C2 C3 C4 37.71(13)
C1 C2 C3 C4 -137.37(11)
C5' C3 C4 C5 -22.78(14)
C2 C3 C4 C5 158.05(9)
C3 C4 C5 N1 6.28(13)
C3 C4 C5 C6 -177.43(9)
O1' C2' C3' C4' 43.12(14)
C1' C2' C3' C4' -138.19(12)
C2' C3' C4' N1 63.80(10)
C2' C3' C4' C5' -173.55(8)
C4 C3 C5' C6' -175.01(10)
C2 C3 C5' C6' 4.08(17)
C4 C3 C5' C4' 0.11(13)
C2 C3 C5' C4' 179.20(9)
N1 C4' C5' C3 34.80(12)
C3' C4' C5' C3 -85.78(11)
N1 C4' C5' C6' -149.51(9)
C3' C4' C5' C6' 89.91(11)
C4 C5 N1 C4' 30.14(11)
C6 C5 N1 C4' -146.38(9)
C4 C5 N1 S1 -109.77(8)
C6 C5 N1 S1 73.71(10)
C5' C4' N1 C5 -50.15(10)
C3' C4' N1 C5 71.24(9)
C5' C4' N1 S1 89.42(8)
C3' C4' N1 S1 -149.19(7)
O3 S1 N1 C5 -178.75(6)
O2 S1 N1 C5 -49.49(7)
C7 S1 N1 C5 65.40(7)
O3 S1 N1 C4' 42.73(8)
O2 S1 N1 C4' 171.99(6)
C7 S1 N1 C4' -73.13(7)
O3 S1 C7 C12 -19.37(9)
O2 S1 C7 C12 -150.84(8)
N1 S1 C7 C12 95.21(8)
O3 S1 C7 C8 161.37(8)
O2 S1 C7 C8 29.89(9)
N1 S1 C7 C8 -84.06(8)
C12 C7 C8 C9 -0.13(15)
S1 C7 C8 C9 179.12(7)
C7 C8 C9 C10 -0.04(15)
C8 C9 C10 C11 0.40(16)
C8 C9 C10 C13 -179.80(10)
C9 C10 C11 C12 -0.62(15)
C13 C10 C11 C12 179.58(10)
C10 C11 C12 C7 0.47(15)
C8 C7 C12 C11 -0.08(14)
S1 C7 C12 C11 -179.33(7)
